data_2101305
loop_
_publ_author_name
'Howard, S. T.'
'Hursthouse, M. B.'
'Lehmann, C. W.'
'Poyner, E. A.'

_publ_section_title
;
 Experimental and theoretical determination of electronic properties in
 <small>L</small>-dopa
;
_journal_issue 3
_journal_name_full 'Acta Crystallographica Section B'
_journal_page_first 328
_journal_page_last 337
_journal_paper_doi 10.1107/S0108768194011407
_journal_volume 51
_journal_year 1995
_chemical_formula_sum 'C9 H11 N O4'
_chemical_formula_weight 197.19
_space_group_crystal_system monoclinic
_space_group_IT_number 4
_space_group_name_Hall 'P 2yb'
_space_group_name_H-M_alt 'P 1 21 1'
_cell_angle_alpha 90
_cell_angle_beta 97.56(4)
_cell_angle_gamma 90
_cell_formula_units_Z 2
_cell_length_a 13.619(9)
_cell_length_b 5.232(2)
_cell_length_c 6.062(3)
_cell_volume 428.2(4)
_diffrn_radiation_type Mo
_diffrn_radiation_wavelength 0.71069
_exptl_absorpt_coefficient_mu 0.12
_exptl_crystal_density_diffrn 1.529
_exptl_crystal_density_meas 1.515
_exptl_crystal_F_000 208
_cod_data_source_file cr0467.cif
_cod_data_source_block cr0467a
_cod_original_cell_volume 428.191
_cod_original_formula_sum 'C9 H11 N1 O4'
_cod_database_code 2101305

loop_
_space_group_symop_id
_space_group_symop_operation_xyz
1 x,y,z
2 -x,y+1/2,-z

loop_
_atom_site_label
_atom_site_fract_x
_atom_site_fract_y
_atom_site_fract_z
_atom_site_U_iso_or_equiv
N(1) .41832(3) -.18630 .73708(5) 0.010
O(1) .49248(2) -.17470(10) 1.16904(5) 0.011
O(2) .34926(3) -.28590(10) 1.28767(5) 0.014
O(3) .17759(3) .45710(10) .16225(6) 0.011
O(4) .03209(3) .12930(10) .05717(6) 0.012
C(1) .40121(2) -.22470(10) 1.13910(5) 0.008
C(2) .34603(2) -.20640(10) .90180(5) 0.008
C(3) .27628(3) .02410(10) .88425(5) 0.010
C(4) .21231(2) .04670(10) .66253(5) 0.009
C(5) .22802(3) .24210(10) .51378(5) 0.009
C(6) .16658(2) .26930(10) .31226(5) 0.008
C(7) .08953(3) .09410(10) .25686(5) 0.009
C(8) .07394(3) -.10210(10) .40339(6) 0.010
C(9) .13491(3) -.12550(10) .60576(6) 0.010
H(1N1) .38280 -.19737 .58017 0.020
H(2N1) .45585 -.01987 .75881 0.037
H(3N1) .47107 -.32186 .76835 0.025
H(1O3) .23423 .55679 .22696 0.037
H(1O4) -.00439 -.02592 .01396 0.061
H(2) .30194 -.37332 .87437 0.017
H(31) .22776 .01035 1.00692 0.037
H(32) .32211 .18725 .91728 0.011
H(5) .28664 .37984 .55499 0.016
H(8) .01240 -.22863 .35402 0.027
H(9) .12544 -.27192 .72676 0.039

loop_
_geom_bond_atom_site_label_1
_geom_bond_atom_site_label_2
_geom_bond_distance
N(1) C(2) 1.50
O(1) C(1) 1.26
O(2) C(1) 1.26
O(3) C(6) 1.36
O(4) C(7) 1.36
C(1) C(2) 1.54
C(2) C(3) 1.53
C(3) C(4) 1.51
C(4) C(5) 1.40
C(4) C(9) 1.40
C(5) C(6) 1.39
C(6) C(7) 1.40
C(7) C(8) 1.39
C(8) C(9) 1.39
N(1) H(1N1) 1.01
N(1) H(2N1) 1.01
N(1) H(3N1) 1.01
O(3) H(1O3) 0.97
O(4) H(1O4) 0.97
C(2) H(2) 1.06
C(3) H(31) 1.06
C(3) H(32) 1.06
C(5) H(5) 1.08
C(8) H(8) 1.08
C(9) H(9) 1.08
